data_7122301
loop_
_publ_author_name
'Iyer, Akila'
'Ahuja, Sapna'
'Jockusch, Steffen'
'Ugrinov, Angel'
'Sivaguru, Jayaraman'

_publ_section_title
;
 Conjugate addition from the excited state.
;
_journal_issue 78
_journal_name_full 'Chemical communications (Cambridge, England)'
_journal_page_first 11021
_journal_page_last 11024
_journal_paper_doi 10.1039/c8cc05924a
_journal_volume 54
_journal_year 2018
_chemical_formula_moiety 'C19 H16 N2 O3'
_chemical_formula_sum 'C19 H16 N2 O3'
_chemical_formula_weight 320.34
_space_group_crystal_system triclinic
_space_group_IT_number 2
_space_group_name_Hall '-P 1'
_space_group_name_H-M_alt 'P -1'
_symmetry_space_group_name_Hall '-P 1'
_symmetry_space_group_name_H-M 'P -1'
_atom_sites_solution_hydrogens geom
_audit_creation_date 2014-09-02
_audit_creation_method
;
Olex2 1.2
(compiled 2014.08.28 svn.r2986 for OlexSys, GUI svn.r4866)
;
_audit_update_record
;
2018-06-20 deposited with the CCDC.
2018-09-04 downloaded from the CCDC.
;
_cell_angle_alpha 87.880(3)
_cell_angle_beta 75.115(4)
_cell_angle_gamma 64.061(3)
_cell_formula_units_Z 2
_cell_length_a 8.2022(6)
_cell_length_b 8.6904(6)
_cell_length_c 12.6628(10)
_cell_measurement_reflns_used 6731
_cell_measurement_temperature 296(2)
_cell_measurement_theta_max 66.493
_cell_measurement_theta_min 3.626
_cell_volume 781.49(10)
_computing_cell_refinement 'SAINT v8.34A (Bruker, 2013)'
_computing_data_reduction 'SAINT v8.34A (Bruker, 2013)'
_computing_molecular_graphics 'Olex2 (Dolomanov et al., 2009)'
_computing_publication_material 'Olex2 (Dolomanov et al., 2009)'
_computing_structure_refinement 'XL (Sheldrick, 2008)'
_diffrn_ambient_temperature 296.15
_diffrn_measured_fraction_theta_full 0.943
_diffrn_measured_fraction_theta_max 0.964
_diffrn_measurement_device_type 'Bruker APEX-II CCD'
_diffrn_measurement_method '\f and \w scans'
_diffrn_radiation_type CuK\a
_diffrn_radiation_wavelength 1.54178
_diffrn_reflns_av_R_equivalents 0.0388
_diffrn_reflns_av_unetI/netI 0.0388
_diffrn_reflns_Laue_measured_fraction_full 0.943
_diffrn_reflns_Laue_measured_fraction_max 0.964
_diffrn_reflns_limit_h_max 9
_diffrn_reflns_limit_h_min -9
_diffrn_reflns_limit_k_max 10
_diffrn_reflns_limit_k_min -7
_diffrn_reflns_limit_l_max 15
_diffrn_reflns_limit_l_min -14
_diffrn_reflns_number 9220
_diffrn_reflns_point_group_measured_fraction_full 0.943
_diffrn_reflns_point_group_measured_fraction_max 0.964
_diffrn_reflns_theta_full 67.679
_diffrn_reflns_theta_max 66.678
_diffrn_reflns_theta_min 3.625
_diffrn_standards_number 0
_exptl_absorpt_coefficient_mu 0.762
_exptl_absorpt_correction_T_max 0.7528
_exptl_absorpt_correction_T_min 0.6153
_exptl_absorpt_correction_type multi-scan
_exptl_absorpt_process_details
;
SADABS-2014/2 (Bruker,2014) was used for absorption correction.
wR2(int) was 0.0971 before and 0.0613 after correction.
The Ratio of minimum to maximum transmission is 0.8173.
The \l/2 correction factor is 0.00150.
;
_exptl_crystal_colour colourless
_exptl_crystal_density_diffrn 1.361
_exptl_crystal_description plate
_exptl_crystal_F_000 336
_exptl_crystal_size_max 0.23
_exptl_crystal_size_mid 0.21
_exptl_crystal_size_min 0.08
_refine_diff_density_max 0.194
_refine_diff_density_min -0.259
_refine_diff_density_rms 0.053
_refine_ls_extinction_method none
_refine_ls_goodness_of_fit_ref 1.073
_refine_ls_hydrogen_treatment constr
_refine_ls_matrix_type full
_refine_ls_number_parameters 219
_refine_ls_number_reflns 2666
_refine_ls_number_restraints 0
_refine_ls_restrained_S_all 1.073
_refine_ls_R_factor_all 0.0447
_refine_ls_R_factor_gt 0.0407
_refine_ls_shift/su_max 0.001
_refine_ls_shift/su_mean 0.000
_refine_ls_structure_factor_coef Fsqd
_refine_ls_weighting_details 'w=1/[\s^2^(Fo^2^)+(0.0523P)^2^+0.3065P] where P=(Fo^2^+2Fc^2^)/3'
_refine_ls_weighting_scheme calc
_refine_ls_wR_factor_gt 0.1045
_refine_ls_wR_factor_ref 0.1079
_reflns_Friedel_coverage 0.000
_reflns_number_gt 2400
_reflns_number_total 2666
_reflns_threshold_expression 'I > 2\s(I)'
_cod_data_source_file c8cc05924a2.cif
_cod_data_source_block 1b
_cod_depositor_comments 'Adding full bibliography for 7122294--7122301.cif.'
_cod_database_code 7122301
_shelxl_version_number 2014-3
_shelx_space_group_comment
;
The symmetry employed for this shelxl refinement is uniquely defined
by the following loop, which should always be used as a source of
symmetry information in preference to the above space-group names.
They are only intended as comments.
;
_shelx_estimated_absorpt_t_max 0.942
_shelx_estimated_absorpt_t_min 0.844
_olex2_refinement_description
;
1. Fixed Uiso
 At 1.2 times of:
  All C(H) groups, All C(H,H) groups
 At 1.5 times of:
  All C(H,H,H) groups
2.a Aromatic/amide H refined with riding coordinates:
 C1(H1), C2(H2), C3(H3), C7(H7), C14(H14), C15(H15), C18(H18), C19(H19)
2.b X=CH2 refined with riding coordinates:
 C13(H13A,H13B)
2.c Idealised Me refined as rotating group:
 C9(H9A,H9B,H9C), C12(H12A,H12B,H12C)
;
_olex2_submission_special_instructions 'No special instructions were received'

loop_
_space_group_symop_operation_xyz
'x, y, z'
'-x, -y, -z'

loop_
_atom_site_label
_atom_site_type_symbol
_atom_site_fract_x
_atom_site_fract_y
_atom_site_fract_z
_atom_site_U_iso_or_equiv
_atom_site_adp_type
_atom_site_occupancy
_atom_site_site_symmetry_order
_atom_site_calc_flag
_atom_site_refinement_flags_posn
O1 O 0.16518(15) 0.81169(14) 0.92848(9) 0.0270(3) Uani 1 1 d .
O2 O 0.47914(15) 0.67150(13) 0.65063(9) 0.0301(3) Uani 1 1 d .
O3 O 0.60638(15) 0.95526(14) 0.70691(9) 0.0279(3) Uani 1 1 d .
N1 N 0.26144(17) 0.93973(15) 0.72285(10) 0.0201(3) Uani 1 1 d .
N2 N 0.34971(17) 0.91539(15) 0.80634(10) 0.0199(3) Uani 1 1 d .
C1 C -0.0416(2) 1.45793(19) 0.67319(13) 0.0257(4) Uani 1 1 d .
H1 H -0.1088 1.5729 0.6628 0.031 Uiso 1 1 calc R
C2 C -0.1012(2) 1.3917(2) 0.76878(14) 0.0265(4) Uani 1 1 d .
H2 H -0.2076 1.4631 0.8227 0.032 Uiso 1 1 calc R
C3 C -0.0035(2) 1.22018(19) 0.78447(13) 0.0235(3) Uani 1 1 d .
H3 H -0.0439 1.1757 0.8483 0.028 Uiso 1 1 calc R
C4 C 0.1556(2) 1.11580(18) 0.70347(12) 0.0198(3) Uani 1 1 d .
C5 C 0.3046(2) 0.83463(18) 0.89990(12) 0.0207(3) Uani 1 1 d .
C6 C 0.4623(2) 0.78844(18) 0.95093(12) 0.0203(3) Uani 1 1 d .
C7 C 0.4884(2) 0.70967(19) 1.04603(12) 0.0224(3) Uani 1 1 d .
H7 H 0.3985 0.6796 1.0894 0.027 Uiso 1 1 calc R
C8 C 0.6530(2) 0.67608(18) 1.07579(12) 0.0221(3) Uani 1 1 d .
C9 C 0.6865(2) 0.5918(2) 1.17897(13) 0.0274(4) Uani 1 1 d .
H9A H 0.5918 0.5537 1.2093 0.041 Uiso 1 1 calc GR
H9B H 0.6805 0.6727 1.2312 0.041 Uiso 1 1 calc GR
H9C H 0.8085 0.4950 1.1624 0.041 Uiso 1 1 calc GR
C10 C 0.3370(2) 0.79824(19) 0.64638(12) 0.0218(3) Uani 1 1 d .
C11 C 0.2264(2) 0.80759(19) 0.56738(12) 0.0228(3) Uani 1 1 d .
C12 C 0.3368(2) 0.7374(2) 0.45238(13) 0.0308(4) Uani 1 1 d .
H12A H 0.2551 0.7321 0.4117 0.046 Uiso 1 1 calc GR
H12B H 0.4346 0.6241 0.4523 0.046 Uiso 1 1 calc GR
H12C H 0.3918 0.8106 0.4189 0.046 Uiso 1 1 calc GR
C13 C 0.0408(2) 0.8635(2) 0.60467(14) 0.0297(4) Uani 1 1 d .
H13A H -0.0283 0.8600 0.5577 0.036 Uiso 1 1 calc R
H13B H -0.0196 0.9059 0.6776 0.036 Uiso 1 1 calc R
C14 C 0.1182(2) 1.3524(2) 0.59322(13) 0.0260(4) Uani 1 1 d .
H14 H 0.1591 1.3968 0.5294 0.031 Uiso 1 1 calc R
C15 C 0.2172(2) 1.18052(19) 0.60831(12) 0.0223(3) Uani 1 1 d .
H15 H 0.3244 1.1093 0.5547 0.027 Uiso 1 1 calc R
C16 C 0.5305(2) 0.90876(18) 0.78754(13) 0.0210(3) Uani 1 1 d .
C17 C 0.5950(2) 0.83458(18) 0.88487(12) 0.0204(3) Uani 1 1 d .
C18 C 0.7586(2) 0.80369(19) 0.91293(13) 0.0229(3) Uani 1 1 d .
H18 H 0.8473 0.8352 0.8695 0.027 Uiso 1 1 calc R
C19 C 0.7851(2) 0.72392(19) 1.00848(13) 0.0236(3) Uani 1 1 d .
H19 H 0.8944 0.7015 1.0285 0.028 Uiso 1 1 calc R

loop_
_atom_site_aniso_label
_atom_site_aniso_U_11
_atom_site_aniso_U_22
_atom_site_aniso_U_33
_atom_site_aniso_U_23
_atom_site_aniso_U_13
_atom_site_aniso_U_12
O1 0.0235(6) 0.0349(6) 0.0285(6) 0.0053(5) -0.0079(5) -0.0179(5)
O2 0.0282(6) 0.0231(6) 0.0346(7) -0.0011(5) -0.0112(5) -0.0058(5)
O3 0.0253(6) 0.0342(6) 0.0284(6) 0.0107(5) -0.0088(5) -0.0166(5)
N1 0.0204(6) 0.0206(6) 0.0212(7) 0.0023(5) -0.0100(5) -0.0084(5)
N2 0.0195(6) 0.0230(6) 0.0206(6) 0.0039(5) -0.0093(5) -0.0104(5)
C1 0.0255(8) 0.0218(8) 0.0330(9) 0.0048(6) -0.0146(7) -0.0097(7)
C2 0.0207(8) 0.0247(8) 0.0324(9) -0.0014(6) -0.0056(7) -0.0088(6)
C3 0.0213(8) 0.0254(8) 0.0258(8) 0.0020(6) -0.0057(6) -0.0124(6)
C4 0.0185(7) 0.0205(7) 0.0249(8) 0.0025(6) -0.0104(6) -0.0101(6)
C5 0.0215(8) 0.0194(7) 0.0214(8) -0.0001(6) -0.0051(6) -0.0096(6)
C6 0.0194(7) 0.0186(7) 0.0225(8) -0.0011(6) -0.0055(6) -0.0078(6)
C7 0.0237(8) 0.0235(7) 0.0224(8) 0.0008(6) -0.0055(6) -0.0128(6)
C8 0.0245(8) 0.0204(7) 0.0218(8) -0.0015(6) -0.0075(6) -0.0094(6)
C9 0.0293(8) 0.0300(8) 0.0263(8) 0.0041(7) -0.0110(7) -0.0144(7)
C10 0.0247(8) 0.0219(7) 0.0214(8) 0.0027(6) -0.0052(6) -0.0131(7)
C11 0.0314(9) 0.0217(7) 0.0222(8) 0.0043(6) -0.0091(6) -0.0169(7)
C12 0.0400(10) 0.0283(8) 0.0254(9) 0.0008(7) -0.0090(7) -0.0160(8)
C13 0.0321(9) 0.0397(9) 0.0281(9) 0.0056(7) -0.0120(7) -0.0235(8)
C14 0.0302(8) 0.0289(8) 0.0261(8) 0.0068(6) -0.0132(7) -0.0166(7)
C15 0.0208(7) 0.0272(8) 0.0216(8) 0.0007(6) -0.0073(6) -0.0121(6)
C16 0.0198(7) 0.0192(7) 0.0247(8) 0.0005(6) -0.0060(6) -0.0092(6)
C17 0.0209(7) 0.0191(7) 0.0219(8) 0.0006(6) -0.0060(6) -0.0093(6)
C18 0.0207(8) 0.0242(8) 0.0263(8) 0.0015(6) -0.0066(6) -0.0119(6)
C19 0.0214(8) 0.0250(8) 0.0271(8) 0.0002(6) -0.0100(6) -0.0107(6)

loop_
_atom_type_symbol
_atom_type_description
_atom_type_scat_dispersion_real
_atom_type_scat_dispersion_imag
_atom_type_scat_source
C C 0.0181 0.0091 'International Tables Vol C Tables 4.2.6.8 and 6.1.1.4'
H H 0.0000 0.0000 'International Tables Vol C Tables 4.2.6.8 and 6.1.1.4'
N N 0.0311 0.0180 'International Tables Vol C Tables 4.2.6.8 and 6.1.1.4'
O O 0.0492 0.0322 'International Tables Vol C Tables 4.2.6.8 and 6.1.1.4'

loop_
_geom_angle_atom_site_label_1
_geom_angle_atom_site_label_2
_geom_angle_atom_site_label_3
_geom_angle
N2 N1 C4 115.65(11)
N2 N1 C10 114.83(12)
C10 N1 C4 125.51(12)
N1 N2 C5 121.80(12)
N1 N2 C16 121.82(12)
C5 N2 C16 112.42(12)
C2 C1 H1 120.1
C14 C1 H1 120.1
C14 C1 C2 119.87(14)
C1 C2 H2 119.7
C3 C2 C1 120.54(15)
C3 C2 H2 119.7
C2 C3 H3 120.5
C2 C3 C4 118.98(15)
C4 C3 H3 120.5
C3 C4 N1 118.55(13)
C15 C4 N1 120.36(13)
C15 C4 C3 121.02(14)
O1 C5 N2 125.04(14)
O1 C5 C6 130.12(14)
N2 C5 C6 104.84(12)
C7 C6 C5 129.56(14)
C7 C6 C17 121.60(14)
C17 C6 C5 108.83(13)
C6 C7 H7 120.7
C6 C7 C8 118.68(14)
C8 C7 H7 120.7
C7 C8 C9 120.43(14)
C7 C8 C19 119.01(14)
C19 C8 C9 120.56(14)
C8 C9 H9A 109.5
C8 C9 H9B 109.5
C8 C9 H9C 109.5
H9A C9 H9B 109.5
H9A C9 H9C 109.5
H9B C9 H9C 109.5
O2 C10 N1 120.25(14)
O2 C10 C11 123.19(13)
N1 C10 C11 116.39(13)
C12 C11 C10 116.33(14)
C13 C11 C10 119.06(14)
C13 C11 C12 124.36(15)
C11 C12 H12A 109.5
C11 C12 H12B 109.5
C11 C12 H12C 109.5
H12A C12 H12B 109.5
H12A C12 H12C 109.5
H12B C12 H12C 109.5
C11 C13 H13A 120.0
C11 C13 H13B 120.0
H13A C13 H13B 120.0
C1 C14 H14 120.0
C1 C14 C15 119.99(15)
C15 C14 H14 120.0
C4 C15 C14 119.59(14)
C4 C15 H15 120.2
C14 C15 H15 120.2
O3 C16 N2 124.22(14)
O3 C16 C17 130.93(14)
N2 C16 C17 104.85(12)
C6 C17 C16 108.64(13)
C18 C17 C6 120.82(14)
C18 C17 C16 130.50(14)
C17 C18 H18 121.2
C17 C18 C19 117.55(14)
C19 C18 H18 121.2
C8 C19 H19 118.8
C18 C19 C8 122.33(14)
C18 C19 H19 118.8

loop_
_geom_bond_atom_site_label_1
_geom_bond_atom_site_label_2
_geom_bond_distance
O1 C5 1.2084(18)
O2 C10 1.2164(19)
O3 C16 1.2067(19)
N1 N2 1.3891(17)
N1 C4 1.4403(18)
N1 C10 1.3952(19)
N2 C5 1.405(2)
N2 C16 1.4157(18)
C1 H1 0.9300
C1 C2 1.388(2)
C1 C14 1.386(2)
C2 H2 0.9300
C2 C3 1.385(2)
C3 H3 0.9300
C3 C4 1.387(2)
C4 C15 1.382(2)
C5 C6 1.486(2)
C6 C7 1.381(2)
C6 C17 1.391(2)
C7 H7 0.9300
C7 C8 1.399(2)
C8 C9 1.502(2)
C8 C19 1.403(2)
C9 H9A 0.9600
C9 H9B 0.9600
C9 H9C 0.9600
C10 C11 1.492(2)
C11 C12 1.489(2)
C11 C13 1.333(2)
C12 H12A 0.9600
C12 H12B 0.9600
C12 H12C 0.9600
C13 H13A 0.9300
C13 H13B 0.9300
C14 H14 0.9300
C14 C15 1.387(2)
C15 H15 0.9300
C16 C17 1.481(2)
C17 C18 1.386(2)
C18 H18 0.9300
C18 C19 1.390(2)
C19 H19 0.9300

loop_
_geom_torsion_atom_site_label_1
_geom_torsion_atom_site_label_2
_geom_torsion_atom_site_label_3
_geom_torsion_atom_site_label_4
_geom_torsion
O1 C5 C6 C7 -1.4(3)
O1 C5 C6 C17 177.31(15)
O2 C10 C11 C12 -44.1(2)
O2 C10 C11 C13 130.45(17)
O3 C16 C17 C6 -174.86(15)
O3 C16 C17 C18 2.9(3)
N1 N2 C5 O1 -16.1(2)
N1 N2 C5 C6 164.00(12)
N1 N2 C16 O3 14.9(2)
N1 N2 C16 C17 -164.73(11)
N1 C4 C15 C14 -177.10(13)
N1 C10 C11 C12 140.69(14)
N1 C10 C11 C13 -44.77(19)
N2 N1 C4 C3 -66.11(17)
N2 N1 C4 C15 110.85(15)
N2 N1 C10 O2 -5.9(2)
N2 N1 C10 C11 169.48(12)
N2 C5 C6 C7 178.52(14)
N2 C5 C6 C17 -2.79(15)
N2 C16 C17 C6 4.72(15)
N2 C16 C17 C18 -177.55(14)
C1 C2 C3 C4 0.4(2)
C1 C14 C15 C4 -0.2(2)
C2 C1 C14 C15 0.7(2)
C2 C3 C4 N1 177.03(13)
C2 C3 C4 C15 0.1(2)
C3 C4 C15 C14 -0.2(2)
C4 N1 N2 C5 118.12(14)
C4 N1 N2 C16 -85.97(16)
C4 N1 C10 O2 150.45(14)
C4 N1 C10 C11 -34.18(19)
C5 N2 C16 O3 172.85(13)
C5 N2 C16 C17 -6.76(16)
C5 C6 C7 C8 178.53(13)
C5 C6 C17 C16 -1.22(16)
C5 C6 C17 C18 -179.21(13)
C6 C7 C8 C9 179.57(13)
C6 C7 C8 C19 0.2(2)
C6 C17 C18 C19 0.6(2)
C7 C6 C17 C16 177.60(13)
C7 C6 C17 C18 -0.4(2)
C7 C8 C19 C18 0.0(2)
C9 C8 C19 C18 -179.37(14)
C10 N1 N2 C5 -83.13(16)
C10 N1 N2 C16 72.78(16)
C10 N1 C4 C3 137.73(15)
C10 N1 C4 C15 -45.3(2)
C14 C1 C2 C3 -0.8(2)
C16 N2 C5 O1 -174.05(13)
C16 N2 C5 C6 6.04(15)
C16 C17 C18 C19 -176.92(14)
C17 C6 C7 C8 0.0(2)
C17 C18 C19 C8 -0.4(2)
